data_1535289
loop_
_publ_author_name
'Swinnea, J.S.'
'Steinfink, H.'
'Rendon-Diazmiron, L.E.'
'Gomezdaza, M.'

_publ_section_title
;
 The crystal structure of the 42-A subcell of a layer structure with
 approximate composition Ba4 Nb2 S9
;
_journal_name_full 'Journal of Solid State Chemistry'
_journal_page_first 367
_journal_page_last 372
_journal_volume 46
_journal_year 1983
_chemical_formula_sum 'Ba16.5 Nb9 S42'
_space_group_IT_number 166
_symmetry_space_group_name_Hall '-R 3 2"'
_symmetry_space_group_name_H-M 'R -3 m :H'
_cell_angle_alpha 90
_cell_angle_beta 90
_cell_angle_gamma 120
_cell_formula_units_Z 1
_cell_length_a 6.877
_cell_length_b 6.877
_cell_length_c 41.84
_cell_volume 1713.643
_citation_journal_id_ASTM JSSCBI
_cod_data_source_file Swinnea_JSSCBI_1983_154.cif
_cod_data_source_block Ba16.5Nb9S42
_cod_database_code 1535289

loop_
_symmetry_equiv_pos_as_xyz
x,y,z
-y,x-y,z
-x+y,-x,z
y,x,-z
-x,-x+y,-z
x-y,-y,-z
-x,-y,-z
y,-x+y,-z
x-y,x,-z
-y,-x,z
x,x-y,z
-x+y,y,z
x+2/3,y+1/3,z+1/3
-y+2/3,x-y+1/3,z+1/3
-x+y+2/3,-x+1/3,z+1/3
y+2/3,x+1/3,-z+1/3
-x+2/3,-x+y+1/3,-z+1/3
x-y+2/3,-y+1/3,-z+1/3
-x+2/3,-y+1/3,-z+1/3
y+2/3,-x+y+1/3,-z+1/3
x-y+2/3,x+1/3,-z+1/3
-y+2/3,-x+1/3,z+1/3
x+2/3,x-y+1/3,z+1/3
-x+y+2/3,y+1/3,z+1/3
x+1/3,y+2/3,z+2/3
-y+1/3,x-y+2/3,z+2/3
-x+y+1/3,-x+2/3,z+2/3
y+1/3,x+2/3,-z+2/3
-x+1/3,-x+y+2/3,-z+2/3
x-y+1/3,-y+2/3,-z+2/3
-x+1/3,-y+2/3,-z+2/3
y+1/3,-x+y+2/3,-z+2/3
x-y+1/3,x+2/3,-z+2/3
-y+1/3,-x+2/3,z+2/3
x+1/3,x-y+2/3,z+2/3
-x+y+1/3,y+2/3,z+2/3

loop_
_atom_site_label
_atom_site_type_symbol
_atom_site_fract_x
_atom_site_fract_y
_atom_site_fract_z
_atom_site_occupancy
_atom_site_U_iso_or_equiv
S3 S-2 -0.08892 0.08892 0.00016 0.332 0.0
Nb1 Nb+5 0 0 0.42137 1 0.0
S2 S-2 0.503 -0.503 0.06289 1 0.0
Ba2 Ba+2 0 0 0.07052 1 0.0
Ba1 Ba+2 0 0 0.20057 1 0.0
S1 S-2 0.49723 -0.49723 0.20138 1 0.0
Nb2 Nb+5 0 0 0.5 1 0.0
Ba3 Ba+2 0.04156 -0.04156 0.33119 0.249 0.0
